data_7209415
loop_
_publ_author_name
'Brodbeck, A.'
'Straehle, J.'
'Krieger-Beck, P.'

_publ_section_title
;
 Synthese und Struktur von K2 Au3, einer neuen Phase im S4ystem
 Kalium-Gold
;
_journal_name_full
;
Zeitschrift fuer Naturforschung, Teil B. Anorganische Chemie, Organische
 Chemie (42,1987-)
;
_journal_page_first 237
_journal_page_last 239
_journal_volume 44
_journal_year 1989
_chemical_formula_sum 'Au3 K2'
_chemical_name_systematic 'K2 Au3'
_space_group_IT_number 71
_symmetry_space_group_name_Hall '-I 2 2'
_symmetry_space_group_name_H-M 'I m m m'
_cell_angle_alpha 90
_cell_angle_beta 90
_cell_angle_gamma 90
_cell_formula_units_Z 2
_cell_length_a 4.875
_cell_length_b 5.5454
_cell_length_c 10.004
_cell_volume 270.446
_citation_journal_id_ASTM ZNBSEN
_cod_data_source_file gold_600.cif
_cod_data_source_block Au3K2
_cod_original_cell_volume 270.4464
_cod_database_code 7209415

loop_
_symmetry_equiv_pos_as_xyz
x,y,z
-x,-y,z
x,-y,-z
-x,y,-z
-x,-y,-z
x,y,-z
-x,y,z
x,-y,z
x+1/2,y+1/2,z+1/2
-x+1/2,-y+1/2,z+1/2
x+1/2,-y+1/2,-z+1/2
-x+1/2,y+1/2,-z+1/2
-x+1/2,-y+1/2,-z+1/2
x+1/2,y+1/2,-z+1/2
-x+1/2,y+1/2,z+1/2
x+1/2,-y+1/2,z+1/2

loop_
_atom_site_label
_atom_site_type_symbol
_atom_site_fract_x
_atom_site_fract_y
_atom_site_fract_z
_atom_site_occupancy
_atom_site_U_iso_or_equiv
Au1 Au 0 0 0 1 0.0
Au2 Au 0.5 0.2536 0 1 0.0
K1 K 0 0.5 0.197 1 0.0
